data_4026614
loop_
_publ_author_name
'Prem N. Basa'
'Arundhati Bhowmick'
'Mariah M. Schulz'
'Andrew G. Sykes'

_publ_section_title
;
 Site-Selective Imination of an Anthracenone Sensor: Selective
 Fluorescence Detection of Barium(II)
;
_journal_name_full 'Journal of Organic Chemistry'
_journal_page_first 7866
_journal_page_last 7871
_journal_paper_doi 10.1021/jo2013143
_journal_volume 76
_journal_year 2011
_chemical_formula_moiety 'C29 H26 Ca Cl2 N2 O16, C1 H2 Cl2'
_chemical_formula_sum 'C29 H28 Ca Cl4 N2 O16'
_chemical_formula_weight 842.41
_chemical_name_common '[AQ-PNA-Ca](ClO4)2.CH2Cl2'
_chemical_name_systematic
;
 ?
;
_space_group_IT_number 2
_symmetry_cell_setting triclinic
_symmetry_space_group_name_Hall '-P 1'
_symmetry_space_group_name_H-M 'P -1'
_atom_sites_solution_hydrogens geom
_atom_sites_solution_primary direct
_atom_sites_solution_secondary difmap
_audit_creation_method SHELXL-97
_cell_angle_alpha 102.4550(10)
_cell_angle_beta 90.5410(10)
_cell_angle_gamma 104.6920(10)
_cell_formula_units_Z 2
_cell_length_a 8.1074(7)
_cell_length_b 14.5360(12)
_cell_length_c 14.9857(13)
_cell_measurement_reflns_used 6169
_cell_measurement_temperature 100(2)
_cell_measurement_theta_max 25.23
_cell_measurement_theta_min 2.27
_cell_volume 1664.3(2)
_computing_cell_refinement 'Bruker SAINT (Bruker, 2006)'
_computing_data_collection 'Bruker APEXII (Bruker, 2006)'
_computing_data_reduction 'Bruker SAINT (Bruker, 2006)'
_computing_molecular_graphics 'Ortep-3(Farrugia, 1997)'
_computing_publication_material 'WinGX(Farrugia, 1999)'
_computing_structure_refinement 'SHELXL-97 (Sheldrick, 1997a)'
_computing_structure_solution SIR92
_diffrn_ambient_temperature 100(2)
_diffrn_measured_fraction_theta_full 0.997
_diffrn_measured_fraction_theta_max 0.997
_diffrn_measurement_device_type 'CCD area detector'
_diffrn_measurement_method 'phi and omega scans'
_diffrn_radiation_monochromator graphite
_diffrn_radiation_source 'fine-focus sealed tube'
_diffrn_radiation_type MoK\a
_diffrn_radiation_wavelength 0.71073
_diffrn_reflns_av_R_equivalents 0.0463
_diffrn_reflns_av_sigmaI/netI 0.0586
_diffrn_reflns_limit_h_max 9
_diffrn_reflns_limit_h_min -9
_diffrn_reflns_limit_k_max 17
_diffrn_reflns_limit_k_min -17
_diffrn_reflns_limit_l_max 17
_diffrn_reflns_limit_l_min -18
_diffrn_reflns_number 16914
_diffrn_reflns_theta_full 25.33
_diffrn_reflns_theta_max 25.33
_diffrn_reflns_theta_min 1.79
_diffrn_standards_decay_% 0
_diffrn_standards_interval_count 0
_diffrn_standards_interval_time 0
_diffrn_standards_number 0
_exptl_absorpt_coefficient_mu 0.590
_exptl_absorpt_correction_T_max 0.9115
_exptl_absorpt_correction_T_min 0.7258
_exptl_absorpt_correction_type multi-scan
_exptl_absorpt_process_details SADABS
_exptl_crystal_colour yellow
_exptl_crystal_density_diffrn 1.681
_exptl_crystal_description block
_exptl_crystal_F_000 864
_exptl_crystal_size_max 0.58
_exptl_crystal_size_mid 0.18
_exptl_crystal_size_min 0.16
_refine_diff_density_max 1.272
_refine_diff_density_min -1.955
_refine_diff_density_rms 0.105
_refine_ls_extinction_method none
_refine_ls_goodness_of_fit_ref 1.055
_refine_ls_hydrogen_treatment constr
_refine_ls_matrix_type full
_refine_ls_number_parameters 469
_refine_ls_number_reflns 6078
_refine_ls_number_restraints 0
_refine_ls_restrained_S_all 1.055
_refine_ls_R_factor_all 0.1051
_refine_ls_R_factor_gt 0.0740
_refine_ls_shift/su_max 0.001
_refine_ls_shift/su_mean 0.000
_refine_ls_structure_factor_coef Fsqd
_refine_ls_weighting_details 'calc w=1/[\s^2^(Fo^2^)+(0.0794P)^2^+7.0628P] where P=(Fo^2^+2Fc^2^)/3'
_refine_ls_weighting_scheme calc
_refine_ls_wR_factor_gt 0.1751
_refine_ls_wR_factor_ref 0.1948
_reflns_number_gt 4353
_reflns_number_total 6078
_reflns_threshold_expression >2sigma(I)
_cod_data_source_file jo2013143_si_001_3.cif
_cod_data_source_block 10050
_cod_database_code 4026614

loop_
_symmetry_equiv_pos_as_xyz
'x, y, z'
'-x, -y, -z'

loop_
_atom_site_label
_atom_site_type_symbol
_atom_site_fract_x
_atom_site_fract_y
_atom_site_fract_z
_atom_site_U_iso_or_equiv
_atom_site_adp_type
_atom_site_occupancy
_atom_site_symmetry_multiplicity
_atom_site_calc_flag
_atom_site_refinement_flags
_atom_site_disorder_assembly
_atom_site_disorder_group
C1 C 0.6595(5) 0.2462(3) 0.3930(3) 0.0141(9) Uani 1 1 d . . .
C2 C 0.5406(5) 0.2180(3) 0.3163(3) 0.0168(9) Uani 1 1 d . . .
C3 C 0.4581(6) 0.2852(3) 0.2967(3) 0.0221(10) Uani 1 1 d . . .
H3 H 0.3826 0.2681 0.2434 0.027 Uiso 1 1 calc R . .
C4 C 0.4854(6) 0.3768(4) 0.3543(3) 0.0241(11) Uani 1 1 d . . .
H4 H 0.4264 0.4215 0.3409 0.029 Uiso 1 1 calc R . .
C5 C 0.5975(6) 0.4039(3) 0.4310(3) 0.0202(10) Uani 1 1 d . . .
H5 H 0.6132 0.4664 0.4707 0.024 Uiso 1 1 calc R . .
C6 C 0.6871(6) 0.3401(3) 0.4502(3) 0.0175(10) Uani 1 1 d . . .
C7 C 0.8140(6) 0.3701(3) 0.5292(3) 0.0174(10) Uani 1 1 d . A .
C8 C 0.7611(6) 0.1804(3) 0.4128(3) 0.0149(9) Uani 1 1 d . . .
C9 C 0.9571(5) 0.3224(3) 0.5214(3) 0.0167(9) Uani 1 1 d . . .
C10 C 1.1182(6) 0.3698(3) 0.5656(3) 0.0218(10) Uani 1 1 d . . .
H10 H 1.1367 0.4323 0.6058 0.026 Uiso 1 1 calc R . .
C11 C 1.2509(6) 0.3253(3) 0.5508(3) 0.0219(10) Uani 1 1 d . . .
H11 H 1.3611 0.3587 0.5795 0.026 Uiso 1 1 calc R . .
C12 C 1.2260(6) 0.2342(3) 0.4954(3) 0.0200(10) Uani 1 1 d . . .
H12 H 1.3193 0.2055 0.4857 0.024 Uiso 1 1 calc R . .
C13 C 1.0643(6) 0.1826(3) 0.4529(3) 0.0171(9) Uani 1 1 d . . .
C14 C 0.9288(5) 0.2282(3) 0.4641(3) 0.0155(9) Uani 1 1 d . . .
C15 C 0.4393(6) 0.1064(4) 0.1728(3) 0.0249(11) Uani 1 1 d . . .
H15A H 0.5219 0.1406 0.1347 0.030 Uiso 1 1 calc R . .
H15B H 0.3354 0.1304 0.1731 0.030 Uiso 1 1 calc R . .
C16 C 0.3948(6) -0.0012(4) 0.1341(3) 0.0239(11) Uani 1 1 d . . .
H16A H 0.3197 -0.0351 0.1753 0.029 Uiso 1 1 calc R . .
H16B H 0.3312 -0.0164 0.0738 0.029 Uiso 1 1 calc R . .
C17 C 0.5001(6) -0.1369(3) 0.0741(3) 0.0248(11) Uani 1 1 d . . .
H17A H 0.4339 -0.1439 0.0161 0.030 Uiso 1 1 calc R . .
H17B H 0.4284 -0.1783 0.1111 0.030 Uiso 1 1 calc R . .
C18 C 0.6603(6) -0.1682(4) 0.0545(3) 0.0250(11) Uani 1 1 d . . .
H18A H 0.6324 -0.2365 0.0185 0.030 Uiso 1 1 calc R . .
H18B H 0.7331 -0.1260 0.0185 0.030 Uiso 1 1 calc R . .
C19 C 0.9033(6) -0.1903(4) 0.1288(3) 0.0243(11) Uani 1 1 d . . .
H19A H 0.9831 -0.1485 0.0952 0.029 Uiso 1 1 calc R . .
H19B H 0.8788 -0.2588 0.0936 0.029 Uiso 1 1 calc R . .
C20 C 0.9806(6) -0.1809(3) 0.2223(3) 0.0224(10) Uani 1 1 d . . .
H20A H 0.9006 -0.2227 0.2559 0.027 Uiso 1 1 calc R . .
H20B H 1.0878 -0.2019 0.2178 0.027 Uiso 1 1 calc R . .
C21 C 1.0892(6) -0.0654(3) 0.3617(3) 0.0200(10) Uani 1 1 d . . .
H21A H 1.1774 -0.1017 0.3608 0.024 Uiso 1 1 calc R . .
H21B H 0.9996 -0.0901 0.4015 0.024 Uiso 1 1 calc R . .
C22 C 1.1675(6) 0.0410(3) 0.3983(3) 0.0203(10) Uani 1 1 d . . .
H22A H 1.2208 0.0525 0.4607 0.024 Uiso 1 1 calc R . .
H22B H 1.2568 0.0661 0.3585 0.024 Uiso 1 1 calc R . .
C23 C 0.8941(6) 0.4758(3) 0.6774(3) 0.0248(11) Uani 1 1 d . A .
C24 C 0.8959(7) 0.4193(4) 0.7419(4) 0.0391(14) Uani 1 1 d . . .
H24 H 0.8316 0.3530 0.7289 0.047 Uiso 1 1 calc R . .
C25 C 0.9904(8) 0.4599(6) 0.8239(4) 0.057(2) Uani 1 1 d . A .
H25 H 0.9907 0.4225 0.8686 0.068 Uiso 1 1 calc R . .
C26 C 1.0854(8) 0.5565(6) 0.8402(4) 0.056(2) Uani 1 1 d . . .
C27 C 1.0859(7) 0.6135(4) 0.7778(5) 0.0470(17) Uani 1 1 d . A .
H27 H 1.1545 0.6790 0.7899 0.056 Uiso 1 1 calc R . .
C28 C 0.9849(7) 0.5737(4) 0.6975(4) 0.0324(13) Uani 1 1 d . . .
H28 H 0.9771 0.6133 0.6556 0.039 Uiso 1 1 calc R A .
C29 C 0.5497(12) 0.4600(7) 0.8668(11) 0.132(5) Uani 1 1 d . . .
H29A H 0.6276 0.4216 0.8378 0.158 Uiso 1 1 calc R . .
H29B H 0.5325 0.4471 0.9288 0.158 Uiso 1 1 calc R . .
N1 N 0.7923(5) 0.4387(3) 0.5949(3) 0.0205(9) Uani 1 1 d . . .
O1 O 0.5131(4) 0.1256(2) 0.2646(2) 0.0184(7) Uani 1 1 d . . .
O2 O 0.5457(4) -0.0364(2) 0.1236(2) 0.0190(7) Uani 1 1 d . . .
O3 O 0.7486(4) -0.1602(2) 0.1400(2) 0.0207(7) Uani 1 1 d . . .
O4 O 1.0153(4) -0.0802(2) 0.2700(2) 0.0193(7) Uani 1 1 d . . .
O5 O 1.0331(4) 0.0903(2) 0.4002(2) 0.0179(7) Uani 1 1 d . . .
O6 O 0.7130(4) 0.0919(2) 0.3847(2) 0.0164(7) Uani 1 1 d . . .
O10 O 0.5513(6) 0.1322(6) 0.5644(4) 0.097(2) Uani 1 1 d . . .
O11 O 0.3011(4) 0.1242(2) 0.6421(2) 0.0251(8) Uani 1 1 d . . .
O12 O 0.5404(7) 0.2580(4) 0.6836(5) 0.106(3) Uani 1 1 d . . .
O13 O 0.5417(4) 0.1056(3) 0.7127(2) 0.0329(9) Uani 1 1 d . . .
O14 O 0.9695(5) 0.0344(2) 0.1259(3) 0.0369(9) Uani 1 1 d . . .
O15 O 0.8659(5) 0.1525(3) 0.2194(2) 0.0322(9) Uani 1 1 d . . .
O16 O 0.8509(5) 0.1385(3) 0.0600(3) 0.0386(10) Uani 1 1 d . . .
O17 O 1.1143(4) 0.2014(3) 0.1428(3) 0.0302(8) Uani 1 1 d . . .
Cl1 Cl 0.48598(16) 0.15598(11) 0.64946(10) 0.0392(4) Uani 1 1 d . . .
Cl2 Cl 0.95207(14) 0.13246(8) 0.13536(8) 0.0207(3) Uani 1 1 d . . .
Cl3 Cl 0.3784(6) 0.4210(3) 0.8118(4) 0.208(3) Uani 1 1 d . . .
Cl4 Cl 0.6547(3) 0.58506(12) 0.87985(13) 0.0608(5) Uani 1 1 d . . .
Ca1 Ca 0.76246(12) -0.01132(7) 0.25391(6) 0.0188(2) Uani 1 1 d . . .
N2 N 1.1936(13) 0.5843(12) 0.9324(9) 0.063(4) Uani 0.641(17) 1 d P A 1
O18 O 1.1954(11) 0.5251(9) 0.9810(5) 0.076(4) Uani 0.641(17) 1 d P A 1
O19 O 1.270(2) 0.6693(8) 0.9518(11) 0.133(8) Uani 0.641(17) 1 d P A 1
N2' N 1.187(2) 0.6250(14) 0.9202(13) 0.030(5) Uiso 0.359(17) 1 d P A 2
O19' O 1.1514(18) 0.5954(12) 0.9876(11) 0.048(5) Uiso 0.359(17) 1 d P A 2
O18' O 1.3068(18) 0.6905(11) 0.9134(10) 0.031(4) Uiso 0.359(17) 1 d P A 2

loop_
_atom_site_aniso_label
_atom_site_aniso_U_11
_atom_site_aniso_U_22
_atom_site_aniso_U_33
_atom_site_aniso_U_23
_atom_site_aniso_U_13
_atom_site_aniso_U_12
C1 0.012(2) 0.018(2) 0.013(2) 0.0062(18) 0.0049(17) 0.0033(18)
C2 0.014(2) 0.017(2) 0.018(2) 0.0038(19) 0.0024(18) 0.0020(18)
C3 0.018(2) 0.026(3) 0.024(3) 0.009(2) -0.003(2) 0.007(2)
C4 0.020(2) 0.026(3) 0.030(3) 0.013(2) 0.003(2) 0.008(2)
C5 0.017(2) 0.018(2) 0.028(3) 0.007(2) 0.009(2) 0.0057(19)
C6 0.017(2) 0.020(2) 0.015(2) 0.0055(19) 0.0071(18) 0.0028(19)
C7 0.020(2) 0.016(2) 0.016(2) 0.0075(19) 0.0038(19) 0.0021(19)
C8 0.018(2) 0.020(2) 0.007(2) 0.0046(17) 0.0052(17) 0.0040(19)
C9 0.016(2) 0.021(2) 0.013(2) 0.0066(18) 0.0034(18) 0.0017(19)
C10 0.023(2) 0.016(2) 0.022(3) 0.0038(19) -0.002(2) -0.0022(19)
C11 0.016(2) 0.025(3) 0.019(2) 0.007(2) -0.0030(19) -0.004(2)
C12 0.014(2) 0.030(3) 0.017(2) 0.010(2) -0.0014(18) 0.004(2)
C13 0.019(2) 0.019(2) 0.012(2) 0.0053(18) -0.0015(18) 0.0013(19)
C14 0.014(2) 0.018(2) 0.014(2) 0.0082(18) 0.0011(18) 0.0011(18)
C15 0.030(3) 0.032(3) 0.014(2) 0.001(2) -0.007(2) 0.013(2)
C16 0.019(2) 0.034(3) 0.018(2) 0.001(2) -0.0058(19) 0.010(2)
C17 0.026(3) 0.024(3) 0.017(2) -0.003(2) -0.007(2) 0.000(2)
C18 0.034(3) 0.023(3) 0.016(2) -0.002(2) -0.003(2) 0.008(2)
C19 0.025(3) 0.022(3) 0.025(3) 0.003(2) 0.004(2) 0.007(2)
C20 0.020(2) 0.019(2) 0.028(3) 0.003(2) 0.003(2) 0.007(2)
C21 0.017(2) 0.028(3) 0.020(2) 0.009(2) 0.0003(19) 0.012(2)
C22 0.013(2) 0.030(3) 0.019(2) 0.004(2) 0.0019(18) 0.009(2)
C23 0.029(3) 0.018(2) 0.020(3) -0.004(2) 0.004(2) 0.001(2)
C24 0.040(3) 0.039(3) 0.028(3) 0.011(3) -0.002(3) -0.013(3)
C25 0.046(4) 0.089(6) 0.023(3) 0.016(3) -0.006(3) -0.008(4)
C26 0.038(4) 0.076(5) 0.029(3) -0.029(3) -0.007(3) 0.002(3)
C27 0.024(3) 0.031(3) 0.066(5) -0.021(3) 0.004(3) -0.002(2)
C28 0.032(3) 0.015(3) 0.043(3) -0.005(2) 0.009(3) 0.004(2)
C29 0.063(6) 0.065(6) 0.266(16) 0.040(8) -0.036(8) 0.015(5)
N1 0.025(2) 0.018(2) 0.018(2) 0.0047(16) 0.0027(17) 0.0052(17)
O1 0.0164(16) 0.0215(17) 0.0156(16) 0.0029(13) -0.0045(13) 0.0035(13)
O2 0.0174(16) 0.0217(17) 0.0169(17) 0.0025(13) -0.0003(13) 0.0048(13)
O3 0.0188(16) 0.0231(17) 0.0185(17) 0.0017(14) -0.0026(13) 0.0052(14)
O4 0.0190(16) 0.0194(17) 0.0185(17) 0.0032(13) -0.0013(13) 0.0043(13)
O5 0.0148(16) 0.0205(17) 0.0186(17) 0.0014(13) -0.0027(13) 0.0073(13)
O6 0.0158(15) 0.0188(17) 0.0142(16) 0.0037(13) 0.0030(12) 0.0041(13)
O10 0.048(3) 0.240(8) 0.059(3) 0.099(4) 0.039(3) 0.081(4)
O11 0.0152(16) 0.0272(19) 0.034(2) 0.0125(15) 0.0032(14) 0.0025(14)
O12 0.064(4) 0.056(3) 0.187(7) 0.068(4) -0.055(4) -0.036(3)
O13 0.0247(19) 0.050(2) 0.028(2) 0.0177(18) 0.0008(15) 0.0099(17)
O14 0.039(2) 0.0207(19) 0.051(2) 0.0062(17) 0.0085(19) 0.0080(16)
O15 0.040(2) 0.032(2) 0.0247(19) 0.0081(16) 0.0092(16) 0.0084(17)
O16 0.033(2) 0.055(3) 0.028(2) 0.0215(19) -0.0086(17) 0.0019(18)
O17 0.0186(17) 0.030(2) 0.039(2) 0.0101(16) -0.0021(15) -0.0015(15)
Cl1 0.0176(6) 0.0594(10) 0.0477(9) 0.0353(7) 0.0012(6) 0.0030(6)
Cl2 0.0177(6) 0.0239(6) 0.0201(6) 0.0061(5) -0.0001(4) 0.0036(5)
Cl3 0.158(4) 0.110(3) 0.304(6) 0.056(3) -0.109(4) -0.064(2)
Cl4 0.0759(13) 0.0411(9) 0.0640(12) 0.0093(8) 0.0047(10) 0.0150(9)
Ca1 0.0188(5) 0.0202(5) 0.0165(5) 0.0032(4) 0.0003(4) 0.0039(4)
N2 0.050(6) 0.069(9) 0.059(8) -0.037(7) -0.027(5) 0.040(6)
O18 0.070(6) 0.127(10) 0.031(4) 0.015(5) -0.018(4) 0.028(6)
O19 0.190(14) 0.049(8) 0.131(12) -0.050(8) -0.143(12) 0.043(9)

loop_
_atom_type_symbol
_atom_type_description
_atom_type_scat_dispersion_real
_atom_type_scat_dispersion_imag
_atom_type_scat_source
C C 0.0033 0.0016 'International Tables Vol C Tables 4.2.6.8 and 6.1.1.4'
H H 0.0000 0.0000 'International Tables Vol C Tables 4.2.6.8 and 6.1.1.4'
N N 0.0061 0.0033 'International Tables Vol C Tables 4.2.6.8 and 6.1.1.4'
O O 0.0106 0.0060 'International Tables Vol C Tables 4.2.6.8 and 6.1.1.4'
Cl Cl 0.1484 0.1585 'International Tables Vol C Tables 4.2.6.8 and 6.1.1.4'
Ca Ca 0.2262 0.3064 'International Tables Vol C Tables 4.2.6.8 and 6.1.1.4'

loop_
_geom_angle_atom_site_label_1
_geom_angle_atom_site_label_2
_geom_angle_atom_site_label_3
_geom_angle
_geom_angle_site_symmetry_1
_geom_angle_site_symmetry_3
C6 C1 C2 119.5(4) . .
C6 C1 C8 119.1(4) . .
C2 C1 C8 121.3(4) . .
O1 C2 C3 123.2(4) . .
O1 C2 C1 117.7(4) . .
C3 C2 C1 119.1(4) . .
C4 C3 C2 120.5(4) . .
C4 C3 H3 119.7 . .
C2 C3 H3 119.7 . .
C5 C4 C3 120.6(4) . .
C5 C4 H4 119.7 . .
C3 C4 H4 119.7 . .
C4 C5 C6 120.2(4) . .
C4 C5 H5 119.9 . .
C6 C5 H5 119.9 . .
C5 C6 C1 119.9(4) . .
C5 C6 C7 120.7(4) . .
C1 C6 C7 119.4(4) . .
N1 C7 C6 115.6(4) . .
N1 C7 C9 127.7(4) . .
C6 C7 C9 116.6(4) . .
O6 C8 C14 121.6(4) . .
O6 C8 C1 122.0(4) . .
C14 C8 C1 116.3(4) . .
C10 C9 C14 119.9(4) . .
C10 C9 C7 121.9(4) . .
C14 C9 C7 118.2(4) . .
C11 C10 C9 119.7(4) . .
C11 C10 H10 120.2 . .
C9 C10 H10 120.2 . .
C12 C11 C10 121.2(4) . .
C12 C11 H11 119.4 . .
C10 C11 H11 119.4 . .
C11 C12 C13 120.7(4) . .
C11 C12 H12 119.7 . .
C13 C12 H12 119.7 . .
O5 C13 C12 122.3(4) . .
O5 C13 C14 118.6(4) . .
C12 C13 C14 119.0(4) . .
C9 C14 C13 119.4(4) . .
C9 C14 C8 119.9(4) . .
C13 C14 C8 120.7(4) . .
O1 C15 C16 108.4(4) . .
O1 C15 H15A 110.0 . .
C16 C15 H15A 110.0 . .
O1 C15 H15B 110.0 . .
C16 C15 H15B 110.0 . .
H15A C15 H15B 108.4 . .
O2 C16 C15 111.2(4) . .
O2 C16 H16A 109.4 . .
C15 C16 H16A 109.4 . .
O2 C16 H16B 109.4 . .
C15 C16 H16B 109.4 . .
H16A C16 H16B 108.0 . .
O2 C17 C18 108.5(4) . .
O2 C17 H17A 110.0 . .
C18 C17 H17A 110.0 . .
O2 C17 H17B 110.0 . .
C18 C17 H17B 110.0 . .
H17A C17 H17B 108.4 . .
O3 C18 C17 108.1(4) . .
O3 C18 H18A 110.1 . .
C17 C18 H18A 110.1 . .
O3 C18 H18B 110.1 . .
C17 C18 H18B 110.1 . .
H18A C18 H18B 108.4 . .
O3 C19 C20 107.4(4) . .
O3 C19 H19A 110.2 . .
C20 C19 H19A 110.2 . .
O3 C19 H19B 110.2 . .
C20 C19 H19B 110.2 . .
H19A C19 H19B 108.5 . .
O4 C20 C19 107.9(4) . .
O4 C20 H20A 110.1 . .
C19 C20 H20A 110.1 . .
O4 C20 H20B 110.1 . .
C19 C20 H20B 110.1 . .
H20A C20 H20B 108.4 . .
O4 C21 C22 109.0(4) . .
O4 C21 H21A 109.9 . .
C22 C21 H21A 109.9 . .
O4 C21 H21B 109.9 . .
C22 C21 H21B 109.9 . .
H21A C21 H21B 108.3 . .
O5 C22 C21 107.7(3) . .
O5 C22 H22A 110.2 . .
C21 C22 H22A 110.2 . .
O5 C22 H22B 110.2 . .
C21 C22 H22B 110.2 . .
H22A C22 H22B 108.5 . .
C28 C23 C24 119.8(5) . .
C28 C23 N1 118.3(5) . .
C24 C23 N1 121.7(4) . .
C25 C24 C23 120.0(6) . .
C25 C24 H24 120.0 . .
C23 C24 H24 120.0 . .
C24 C25 C26 118.7(6) . .
C24 C25 H25 120.6 . .
C26 C25 H25 120.6 . .
C27 C26 C25 122.4(6) . .
C27 C26 N2' 103.5(9) . .
C25 C26 N2' 133.8(10) . .
C27 C26 N2 127.4(9) . .
C25 C26 N2 110.1(10) . .
N2' C26 N2 25.5(6) . .
C26 C27 C28 118.6(6) . .
C26 C27 H27 120.7 . .
C28 C27 H27 120.7 . .
C27 C28 C23 120.3(6) . .
C27 C28 H28 119.8 . .
C23 C28 H28 119.8 . .
Cl3 C29 Cl4 117.8(6) . .
Cl3 C29 H29A 107.9 . .
Cl4 C29 H29A 107.9 . .
Cl3 C29 H29B 107.9 . .
Cl4 C29 H29B 107.9 . .
H29A C29 H29B 107.2 . .
C7 N1 C23 125.1(4) . .
C2 O1 C15 117.5(3) . .
C16 O2 C17 109.5(3) . .
C16 O2 Ca1 123.1(3) . .
C17 O2 Ca1 110.2(2) . .
C19 O3 C18 112.6(3) . .
C19 O3 Ca1 116.5(3) . .
C18 O3 Ca1 115.0(3) . .
C20 O4 C21 111.2(3) . .
C20 O4 Ca1 111.7(2) . .
C21 O4 Ca1 116.7(2) . .
C13 O5 C22 117.6(3) . .
C13 O5 Ca1 128.9(2) . .
C22 O5 Ca1 111.9(2) . .
C8 O6 Ca1 132.4(3) . .
Cl1 O11 Ca1 103.15(17) . 2_656
Cl1 O13 Ca1 96.70(17) . 2_656
Cl2 O14 Ca1 96.30(18) . .
Cl2 O15 Ca1 102.97(18) . .
O10 Cl1 O12 109.1(5) . .
O10 Cl1 O11 110.8(3) . .
O12 Cl1 O11 109.8(3) . .
O10 Cl1 O13 110.5(3) . .
O12 Cl1 O13 110.6(3) . .
O11 Cl1 O13 106.0(2) . .
O10 Cl1 Ca1 126.3(3) . 2_656
O12 Cl1 Ca1 124.5(3) . 2_656
O11 Cl1 Ca1 50.07(14) . 2_656
O13 Cl1 Ca1 55.93(15) . 2_656
O16 Cl2 O17 109.7(2) . .
O16 Cl2 O14 110.7(2) . .
O17 Cl2 O14 111.4(2) . .
O16 Cl2 O15 109.7(2) . .
O17 Cl2 O15 109.7(2) . .
O14 Cl2 O15 105.5(2) . .
O16 Cl2 Ca1 114.78(16) . .
O17 Cl2 Ca1 135.26(16) . .
O14 Cl2 Ca1 56.57(16) . .
O15 Cl2 Ca1 50.23(14) . .
O6 Ca1 O3 160.29(11) . .
O6 Ca1 O11 79.55(11) . 2_656
O3 Ca1 O11 82.91(11) . 2_656
O6 Ca1 O15 76.96(11) . .
O3 Ca1 O15 121.96(12) . .
O11 Ca1 O15 153.61(12) 2_656 .
O6 Ca1 O2 112.58(10) . .
O3 Ca1 O2 68.21(10) . .
O11 Ca1 O2 117.55(11) 2_656 .
O15 Ca1 O2 82.88(11) . .
O6 Ca1 O4 114.61(11) . .
O3 Ca1 O4 67.00(10) . .
O11 Ca1 O4 70.53(10) 2_656 .
O15 Ca1 O4 108.96(12) . .
O2 Ca1 O4 132.79(10) . .
O6 Ca1 O13 78.72(11) . 2_656
O3 Ca1 O13 83.77(12) . 2_656
O11 Ca1 O13 54.15(11) 2_656 2_656
O15 Ca1 O13 130.79(12) . 2_656
O2 Ca1 O13 68.16(10) . 2_656
O4 Ca1 O13 120.00(11) . 2_656
O6 Ca1 O14 127.49(11) . .
O3 Ca1 O14 72.20(11) . .
O11 Ca1 O14 141.46(11) 2_656 .
O15 Ca1 O14 53.43(11) . .
O2 Ca1 O14 80.19(11) . .
O4 Ca1 O14 72.79(11) . .
O13 Ca1 O14 145.73(12) 2_656 .
O6 Ca1 O5 58.13(9) . .
O3 Ca1 O5 127.32(10) . .
O11 Ca1 O5 80.28(10) 2_656 .
O15 Ca1 O5 77.23(11) . .
O2 Ca1 O5 159.50(10) . .
O4 Ca1 O5 60.33(9) . .
O13 Ca1 O5 122.45(10) 2_656 .
O14 Ca1 O5 91.75(11) . .
O6 Ca1 Cl1 77.95(8) . 2_656
O3 Ca1 Cl1 82.34(9) . 2_656
O11 Ca1 Cl1 26.78(8) 2_656 2_656
O15 Ca1 Cl1 150.74(9) . 2_656
O2 Ca1 Cl1 93.12(8) . 2_656
O4 Ca1 Cl1 95.03(8) . 2_656
O13 Ca1 Cl1 27.38(8) 2_656 2_656
O14 Ca1 Cl1 154.39(9) . 2_656
O5 Ca1 Cl1 101.78(7) . 2_656
O6 Ca1 Cl2 103.38(8) . .
O3 Ca1 Cl2 96.00(8) . .
O11 Ca1 Cl2 163.48(8) 2_656 .
O15 Ca1 Cl2 26.80(8) . .
O2 Ca1 Cl2 76.73(8) . .
O4 Ca1 Cl2 93.79(8) . .
O13 Ca1 Cl2 142.28(8) 2_656 .
O14 Ca1 Cl2 27.13(8) . .
O5 Ca1 Cl2 87.47(7) . .
Cl1 Ca1 Cl2 169.54(4) 2_656 .
O19 N2 O18 124.9(12) . .
O19 N2 C26 112.1(15) . .
O18 N2 C26 122.9(11) . .
O19' N2' O18' 126(2) . .
O19' N2' C26 110.0(16) . .
O18' N2' C26 122.5(16) . .

loop_
_geom_bond_atom_site_label_1
_geom_bond_atom_site_label_2
_geom_bond_distance
_geom_bond_site_symmetry_2
C1 C6 1.408(6) .
C1 C2 1.413(6) .
C1 C8 1.482(6) .
C2 O1 1.361(5) .
C2 C3 1.393(6) .
C3 C4 1.385(7) .
C3 H3 0.9500 .
C4 C5 1.380(7) .
C4 H4 0.9500 .
C5 C6 1.387(6) .
C5 H5 0.9500 .
C6 C7 1.474(6) .
C7 N1 1.290(6) .
C7 C9 1.489(6) .
C8 O6 1.222(5) .
C8 C14 1.482(6) .
C9 C10 1.396(6) .
C9 C14 1.412(6) .
C10 C11 1.386(7) .
C10 H10 0.9500 .
C11 C12 1.367(7) .
C11 H11 0.9500 .
C12 C13 1.403(6) .
C12 H12 0.9500 .
C13 O5 1.362(5) .
C13 C14 1.413(6) .
C15 O1 1.436(5) .
C15 C16 1.494(7) .
C15 H15A 0.9900 .
C15 H15B 0.9900 .
C16 O2 1.438(5) .
C16 H16A 0.9900 .
C16 H16B 0.9900 .
C17 O2 1.440(5) .
C17 C18 1.494(7) .
C17 H17A 0.9900 .
C17 H17B 0.9900 .
C18 O3 1.431(5) .
C18 H18A 0.9900 .
C18 H18B 0.9900 .
C19 O3 1.430(6) .
C19 C20 1.494(7) .
C19 H19A 0.9900 .
C19 H19B 0.9900 .
C20 O4 1.439(5) .
C20 H20A 0.9900 .
C20 H20B 0.9900 .
C21 O4 1.444(5) .
C21 C22 1.492(7) .
C21 H21A 0.9900 .
C21 H21B 0.9900 .
C22 O5 1.444(5) .
C22 H22A 0.9900 .
C22 H22B 0.9900 .
C23 C28 1.392(7) .
C23 C24 1.398(7) .
C23 N1 1.402(6) .
C24 C25 1.374(8) .
C24 H24 0.9500 .
C25 C26 1.388(10) .
C25 H25 0.9500 .
C26 C27 1.376(10) .
C26 N2' 1.47(2) .
C26 N2 1.549(13) .
C27 C28 1.377(8) .
C27 H27 0.9500 .
C28 H28 0.9500 .
C29 Cl3 1.519(10) .
C29 Cl4 1.768(9) .
C29 H29A 0.9900 .
C29 H29B 0.9900 .
O2 Ca1 2.517(3) .
O3 Ca1 2.426(3) .
O4 Ca1 2.529(3) .
O5 Ca1 2.945(3) .
O6 Ca1 2.303(3) .
O10 Cl1 1.393(5) .
O11 Cl1 1.448(3) .
O11 Ca1 2.465(3) 2_656
O12 Cl1 1.411(6) .
O13 Cl1 1.449(4) .
O13 Ca1 2.610(4) 2_656
O14 Cl2 1.445(4) .
O14 Ca1 2.643(4) .
O15 Cl2 1.457(4) .
O15 Ca1 2.483(4) .
O16 Cl2 1.420(4) .
O17 Cl2 1.423(3) .
Cl1 Ca1 3.1297(16) 2_656
Cl2 Ca1 3.1482(15) .
Ca1 O11 2.465(3) 2_656
Ca1 O13 2.610(4) 2_656
Ca1 Cl1 3.1297(16) 2_656
N2 O19 1.202(18) .
N2 O18 1.244(19) .
N2' O19' 1.19(3) .
N2' O18' 1.20(2) .
